data_7201884
loop_
_publ_author_name
'Yang, Li-Zi'
'Jiang, Long'
'Feng, Xiao-Long'
'Lu, Tong-Bu'

_publ_section_title
;
 Unusual pH value dependent encapsulation and release of
 water--methanol binary guests by a cryptand host
;
_journal_issue 6
_journal_name_full CrystEngComm
_journal_page_first 649
_journal_paper_doi 10.1039/b717967g
_journal_volume 10
_journal_year 2008
_chemical_formula_sum 'C39 H76 Cl4 N8 O22'
_chemical_formula_weight 1150.88
_chemical_name_systematic
;
?
;
_space_group_IT_number 14
_symmetry_cell_setting monoclinic
_symmetry_space_group_name_Hall '-P 2yn'
_symmetry_space_group_name_H-M 'P 1 21/n 1'
_atom_sites_solution_hydrogens geom
_atom_sites_solution_primary direct
_atom_sites_solution_secondary difmap
_audit_creation_method SHELXL-97
_cell_angle_alpha 90.00
_cell_angle_beta 109.282(4)
_cell_angle_gamma 90.00
_cell_formula_units_Z 4
_cell_length_a 14.2094(4)
_cell_length_b 19.3521(5)
_cell_length_c 20.5649(9)
_cell_measurement_reflns_used 8456
_cell_measurement_temperature 173(2)
_cell_measurement_theta_max 27.61
_cell_measurement_theta_min 3.54
_cell_volume 5337.8(3)
_computing_cell_refinement 'Bruker FRAMBO'
_computing_data_collection 'Bruker FRAMBO'
_computing_data_reduction 'Bruker SAINT'
_computing_molecular_graphics 'Bruker SHELXTL'
_computing_publication_material 'Bruker SHELXTL'
_computing_structure_refinement 'SHELXL-97 (Sheldrick, 1997)'
_computing_structure_solution 'SHELXS-97 (Sheldrick, 1990)'
_diffrn_ambient_temperature 173(2)
_diffrn_measured_fraction_theta_full 0.971
_diffrn_measured_fraction_theta_max 0.971
_diffrn_measurement_device_type 'multiwire proportional'
_diffrn_measurement_method 'phi and omega scans'
_diffrn_radiation_monochromator graphite
_diffrn_radiation_source 'fine-focus sealed tube'
_diffrn_radiation_type MoK\a
_diffrn_radiation_wavelength 0.71073
_diffrn_reflns_av_R_equivalents 0.0461
_diffrn_reflns_av_sigmaI/netI 0.1247
_diffrn_reflns_limit_h_max 17
_diffrn_reflns_limit_h_min -17
_diffrn_reflns_limit_k_max 23
_diffrn_reflns_limit_k_min -23
_diffrn_reflns_limit_l_max 23
_diffrn_reflns_limit_l_min -25
_diffrn_reflns_number 35058
_diffrn_reflns_theta_full 26.00
_diffrn_reflns_theta_max 26.00
_diffrn_reflns_theta_min 2.60
_diffrn_standards_decay_% 0
_diffrn_standards_interval_count 0
_diffrn_standards_interval_time 0
_diffrn_standards_number 0
_exptl_absorpt_coefficient_mu 0.306
_exptl_absorpt_correction_T_max 0.9527
_exptl_absorpt_correction_T_min 0.8927
_exptl_absorpt_correction_type multi-scan
_exptl_absorpt_process_details 'SADABS (Sheldrick, 1996)'
_exptl_crystal_colour colorless
_exptl_crystal_density_diffrn 1.432
_exptl_crystal_density_method 'not measured'
_exptl_crystal_description block
_exptl_crystal_F_000 2440
_exptl_crystal_size_max 0.38
_exptl_crystal_size_mid 0.16
_exptl_crystal_size_min 0.16
_refine_diff_density_max 0.864
_refine_diff_density_min -0.958
_refine_diff_density_rms 0.078
_refine_ls_extinction_method none
_refine_ls_goodness_of_fit_ref 0.995
_refine_ls_hydrogen_treatment constr
_refine_ls_matrix_type full
_refine_ls_number_parameters 711
_refine_ls_number_reflns 10198
_refine_ls_number_restraints 25
_refine_ls_restrained_S_all 1.073
_refine_ls_R_factor_all 0.1405
_refine_ls_R_factor_gt 0.0621
_refine_ls_shift/su_max 0.000
_refine_ls_shift/su_mean 0.000
_refine_ls_structure_factor_coef Fsqd
_refine_ls_weighting_details 'calc w=1/[\s^2^(Fo^2^)+(0.1094P)^2^+0.0000P] where P=(Fo^2^+2Fc^2^)/3'
_refine_ls_weighting_scheme calc
_refine_ls_wR_factor_gt 0.1579
_refine_ls_wR_factor_ref 0.2101
_reflns_number_gt 4347
_reflns_number_total 10198
_reflns_threshold_expression >2sigma(I)
_cod_data_source_file b717967g.txt
_cod_data_source_block 1
_cod_depositor_comments
;
The following automatic conversions were performed:
'_symmetry_cell_setting' value 'Monoclinic' changed to 'monoclinic'
according to '/home/saulius/struct/CIF-dictionaries/cif_core.dic'
dictionary named 'cif_core.dic' version 2.4.1 from 2010-06-29.

Automatic conversion script
Id: cif_fix_enum 1527 2010-12-29 10:47:43Z saulius 
;
_cod_original_sg_symbol_H-M P2(1)/n
_cod_database_code 7201884

loop_
_symmetry_equiv_pos_as_xyz
'x, y, z'
'-x+1/2, y+1/2, -z+1/2'
'-x, -y, -z'
'x-1/2, -y-1/2, z-1/2'

loop_
_atom_site_label
_atom_site_type_symbol
_atom_site_fract_x
_atom_site_fract_y
_atom_site_fract_z
_atom_site_U_iso_or_equiv
_atom_site_adp_type
_atom_site_occupancy
_atom_site_symmetry_multiplicity
_atom_site_calc_flag
_atom_site_refinement_flags
_atom_site_disorder_assembly
_atom_site_disorder_group
O2W O 0.2976(2) 0.58964(18) 0.32228(19) 0.0545(10) Uani 1 1 d U . .
H2E H 0.3606 0.5866 0.3293 0.082 Uiso 1 1 d R . .
H2D H 0.2840 0.5630 0.3514 0.082 Uiso 1 1 d R . .
C37 C -0.0804(4) 0.8296(3) 0.1904(3) 0.0382(16) Uani 0.756(8) 1 d PU A 1
H37A H -0.0496 0.8636 0.1683 0.057 Uiso 0.756(8) 1 calc PR A 1
H37B H -0.1026 0.7896 0.1599 0.057 Uiso 0.756(8) 1 calc PR A 1
H37C H -0.0316 0.8147 0.2340 0.057 Uiso 0.756(8) 1 calc PR A 1
O17 O -0.1646(5) 0.8604(4) 0.2033(4) 0.0332(17) Uani 0.756(8) 1 d PU A 1
H17 H -0.1895 0.8319 0.2237 0.050 Uiso 0.756(8) 1 calc PR A 1
O1W O 0.1102(5) 0.7457(3) 0.1634(3) 0.0262(15) Uani 0.756(8) 1 d PDU A 1
H1C H 0.0547 0.7621 0.1637 0.039 Uiso 0.756(8) 1 d PRD A 1
H1D H 0.1568 0.7706 0.1904 0.039 Uiso 0.756(8) 1 d PRD A 1
C37' C 0.0278(12) 0.7857(9) 0.1738(10) 0.030(4) Uani 0.244(8) 1 d PU A 2
H37D H 0.0273 0.7613 0.2154 0.046 Uiso 0.244(8) 1 calc PR A 2
H37E H -0.0358 0.7781 0.1369 0.046 Uiso 0.244(8) 1 calc PR A 2
H37F H 0.0372 0.8353 0.1835 0.046 Uiso 0.244(8) 1 calc PR A 2
O17' O 0.1107(18) 0.7590(11) 0.1518(11) 0.030(4) Uani 0.244(8) 1 d PU A 2
H17' H 0.1650 0.7641 0.1840 0.046 Uiso 0.244(8) 1 calc PR A 2
O1'W O -0.1578(13) 0.8533(10) 0.2144(9) 0.019(5) Uani 0.244(8) 1 d PDU A 2
H1E H -0.1957 0.8272 0.2282 0.029 Uiso 0.244(8) 1 d PRD A 2
H1F H -0.1294 0.8288 0.1916 0.029 Uiso 0.244(8) 1 d PRD A 2
Cl4 Cl -0.42490(9) 0.69564(7) 0.06035(8) 0.0516(4) Uani 1 1 d . . .
O13 O -0.3376(3) 0.6710(2) 0.0493(3) 0.0857(15) Uani 1 1 d . . .
O14 O -0.3983(3) 0.7447(2) 0.1148(2) 0.0741(12) Uani 1 1 d . . .
O15 O -0.4878(3) 0.7286(2) -0.0008(2) 0.0824(13) Uani 1 1 d . . .
O16 O -0.4761(3) 0.63918(19) 0.0775(2) 0.0699(12) Uani 1 1 d . . .
C1 C 0.3692(3) 0.7289(2) 0.1702(2) 0.0326(11) Uani 1 1 d . . .
H1A H 0.3651 0.7737 0.1462 0.039 Uiso 1 1 calc R . .
H1B H 0.4327 0.7065 0.1722 0.039 Uiso 1 1 calc R . .
C2 C 0.3693(3) 0.7417(2) 0.2426(2) 0.0327(11) Uani 1 1 d . . .
H2A H 0.3635 0.6971 0.2644 0.039 Uiso 1 1 calc R . .
H2B H 0.4334 0.7632 0.2699 0.039 Uiso 1 1 calc R . .
C3 C 0.3036(3) 0.6116(2) 0.1520(3) 0.0338(11) Uani 1 1 d . . .
H3A H 0.3468 0.6094 0.2008 0.041 Uiso 1 1 calc R . .
H3B H 0.3389 0.5884 0.1238 0.041 Uiso 1 1 calc R . .
C4 C 0.2064(3) 0.5741(2) 0.1434(3) 0.0373(11) Uani 1 1 d . . .
H4A H 0.1628 0.5762 0.0947 0.045 Uiso 1 1 calc R . .
H4B H 0.2201 0.5249 0.1563 0.045 Uiso 1 1 calc R . .
C5 C 0.2684(3) 0.6901(2) 0.0557(2) 0.0365(11) Uani 1 1 d . . .
H5A H 0.2291 0.6496 0.0323 0.044 Uiso 1 1 calc R . .
H5B H 0.3336 0.6884 0.0481 0.044 Uiso 1 1 calc R . .
C6 C 0.2146(3) 0.7550(2) 0.0230(2) 0.0339(11) Uani 1 1 d . . .
H6A H 0.2536 0.7957 0.0462 0.041 Uiso 1 1 calc R . .
H6B H 0.2101 0.7563 -0.0260 0.041 Uiso 1 1 calc R . .
C7 C -0.3060(3) 0.9635(2) 0.3017(3) 0.0362(11) Uani 1 1 d . . .
H7A H -0.2975 0.9345 0.3429 0.043 Uiso 1 1 calc R . .
H7B H -0.3601 0.9970 0.2982 0.043 Uiso 1 1 calc R . .
C8 C -0.2102(3) 1.0027(2) 0.3110(3) 0.0346(11) Uani 1 1 d . . .
H8A H -0.2181 1.0329 0.2707 0.041 Uiso 1 1 calc R . .
H8B H -0.1938 1.0321 0.3527 0.041 Uiso 1 1 calc R . .
C9 C -0.3915(3) 0.8598(2) 0.2517(3) 0.0384(11) Uani 1 1 d . . .
H9A H -0.4290 0.8390 0.2066 0.046 Uiso 1 1 calc R . .
H9B H -0.4405 0.8756 0.2733 0.046 Uiso 1 1 calc R . .
C10 C -0.3245(3) 0.8051(2) 0.2972(3) 0.0460(13) Uani 1 1 d . . .
H10A H -0.2822 0.8269 0.3406 0.055 Uiso 1 1 calc R . .
H10B H -0.3664 0.7697 0.3091 0.055 Uiso 1 1 calc R . .
C11 C -0.3925(3) 0.9595(2) 0.1805(2) 0.0353(11) Uani 1 1 d . . .
H11A H -0.3588 1.0044 0.1813 0.042 Uiso 1 1 calc R . .
H11B H -0.4594 0.9691 0.1836 0.042 Uiso 1 1 calc R . .
C12 C -0.4048(3) 0.9240(3) 0.1130(3) 0.0391(12) Uani 1 1 d . . .
H12A H -0.4298 0.8765 0.1143 0.047 Uiso 1 1 calc R . .
H12B H -0.4546 0.9493 0.0753 0.047 Uiso 1 1 calc R . .
C13 C 0.2715(3) 0.7885(2) 0.3115(2) 0.0344(11) Uani 1 1 d . . .
H13A H 0.3356 0.8005 0.3470 0.041 Uiso 1 1 calc R . .
H13B H 0.2527 0.7415 0.3217 0.041 Uiso 1 1 calc R . .
C14 C 0.1927(3) 0.8389(2) 0.3160(2) 0.0287(10) Uani 1 1 d . . .
C15 C 0.1717(3) 0.8990(2) 0.2783(3) 0.0346(11) Uani 1 1 d . . .
H15 H 0.2071 0.9093 0.2476 0.041 Uiso 1 1 calc R . .
C16 C 0.0998(3) 0.9449(2) 0.2841(3) 0.0358(11) Uani 1 1 d . . .
H16 H 0.0845 0.9850 0.2559 0.043 Uiso 1 1 calc R . .
C17 C 0.0501(3) 0.9324(2) 0.3308(2) 0.0308(10) Uani 1 1 d . . .
C18 C 0.0695(3) 0.8717(3) 0.3683(3) 0.0399(12) Uani 1 1 d . . .
H18A H 0.0347 0.8614 0.3994 0.048 Uiso 1 1 calc R . .
C19 C 0.1401(3) 0.8256(2) 0.3604(2) 0.0393(12) Uani 1 1 d . . .
H19A H 0.1526 0.7839 0.3862 0.047 Uiso 1 1 calc R . .
C20 C -0.0264(3) 0.9836(2) 0.3376(3) 0.0345(11) Uani 1 1 d . . .
H20A H -0.0066 1.0002 0.3857 0.041 Uiso 1 1 calc R . .
H20B H -0.0283 1.0239 0.3075 0.041 Uiso 1 1 calc R . .
C21 C 0.0602(3) 0.5708(2) 0.1843(3) 0.0438(13) Uani 1 1 d . . .
H21A H 0.0764 0.5258 0.2084 0.053 Uiso 1 1 calc R . .
H21B H 0.0213 0.5615 0.1355 0.053 Uiso 1 1 calc R . .
C22 C -0.0021(3) 0.6125(2) 0.2163(3) 0.0393(12) Uani 1 1 d . . .
C23 C 0.0307(4) 0.6291(3) 0.2860(3) 0.0542(15) Uani 1 1 d . . .
H23 H 0.0953 0.6148 0.3143 0.065 Uiso 1 1 calc R . .
C24 C -0.0286(4) 0.6660(3) 0.3151(3) 0.0540(14) Uani 1 1 d . . .
H24 H -0.0035 0.6781 0.3625 0.065 Uiso 1 1 calc R . .
C25 C -0.1252(4) 0.6858(2) 0.2755(3) 0.0472(14) Uani 1 1 d . . .
C26 C -0.1579(4) 0.6689(3) 0.2071(3) 0.0554(15) Uani 1 1 d . . .
H26 H -0.2233 0.6821 0.1794 0.067 Uiso 1 1 calc R . .
C27 C -0.0978(3) 0.6330(2) 0.1768(3) 0.0523(15) Uani 1 1 d . . .
H27 H -0.1225 0.6225 0.1290 0.063 Uiso 1 1 calc R . .
C28 C -0.1890(4) 0.7232(3) 0.3098(3) 0.0552(15) Uani 1 1 d . . .
H28A H -0.2264 0.6889 0.3273 0.066 Uiso 1 1 calc R . .
H28B H -0.1453 0.7493 0.3498 0.066 Uiso 1 1 calc R . .
C29 C 0.0547(3) 0.8190(2) -0.0122(3) 0.0418(12) Uani 1 1 d . . .
H29A H 0.0375 0.8091 -0.0620 0.050 Uiso 1 1 calc R . .
H29B H 0.0980 0.8604 -0.0018 0.050 Uiso 1 1 calc R . .
C30 C -0.0397(3) 0.8348(2) 0.0032(2) 0.0342(11) Uani 1 1 d . . .
C31 C -0.1127(3) 0.7846(3) -0.0036(3) 0.0415(12) Uani 1 1 d . . .
H31 H -0.1017 0.7387 -0.0158 0.050 Uiso 1 1 calc R . .
C32 C -0.2015(3) 0.8012(3) 0.0074(3) 0.0414(12) Uani 1 1 d . . .
H32 H -0.2499 0.7663 0.0038 0.050 Uiso 1 1 calc R . .
C33 C -0.2200(3) 0.8688(2) 0.0236(2) 0.0390(12) Uani 1 1 d . . .
C34 C -0.1480(3) 0.9177(2) 0.0291(3) 0.0409(12) Uani 1 1 d . . .
H34 H -0.1599 0.9641 0.0394 0.049 Uiso 1 1 calc R . .
C35 C -0.0582(3) 0.9010(2) 0.0200(3) 0.0393(12) Uani 1 1 d . . .
H35 H -0.0089 0.9357 0.0254 0.047 Uiso 1 1 calc R . .
C36 C -0.3190(3) 0.8856(3) 0.0316(3) 0.0419(12) Uani 1 1 d . . .
H36B H -0.3574 0.8424 0.0287 0.050 Uiso 1 1 calc R . .
H36C H -0.3572 0.9159 -0.0069 0.050 Uiso 1 1 calc R . .
N1 N 0.2854(2) 0.68476(17) 0.13055(19) 0.0310(9) Uani 1 1 d . . .
N2 N 0.2853(2) 0.78791(18) 0.24354(19) 0.0311(9) Uani 1 1 d . . .
H2C H 0.2978 0.8312 0.2327 0.037 Uiso 1 1 d R . .
N3 N 0.1553(2) 0.60682(17) 0.1880(2) 0.0347(9) Uani 1 1 d . . .
H3C H 0.1414 0.6521 0.1749 0.042 Uiso 1 1 calc R . .
H3D H 0.1976 0.6065 0.2329 0.042 Uiso 1 1 calc R . .
N4 N 0.1113(2) 0.75937(18) 0.02772(19) 0.0316(9) Uani 1 1 d . . .
H4C H 0.0774 0.7191 0.0111 0.038 Uiso 1 1 calc R . .
H4D H 0.1156 0.7638 0.0732 0.038 Uiso 1 1 calc RD . .
N5 N -0.3355(2) 0.91936(18) 0.2405(2) 0.0315(9) Uani 1 1 d . . .
N6 N -0.1285(2) 0.95191(18) 0.3181(2) 0.0327(9) Uani 1 1 d . . .
H6C H -0.1411 0.9288 0.2770 0.039 Uiso 1 1 calc R . .
H6D H -0.1290 0.9199 0.3510 0.039 Uiso 1 1 calc R . .
N7 N -0.2604(3) 0.77148(18) 0.2632(2) 0.0423(10) Uani 1 1 d . . .
H7C H -0.2991 0.7479 0.2263 0.051 Uiso 1 1 d R . .
N8 N -0.3081(2) 0.92110(19) 0.0989(2) 0.0361(9) Uani 1 1 d . . .
H8C H -0.2618 0.8978 0.1341 0.043 Uiso 1 1 calc RD . .
H8D H -0.2849 0.9653 0.0977 0.043 Uiso 1 1 calc R . .
O3W O -0.1323(3) 0.8886(3) 0.4356(3) 0.1182(19) Uani 1 1 d U . .
H3E H -0.1416 0.9187 0.4642 0.177 Uiso 1 1 d R . .
H3F H -0.1141 0.8507 0.4586 0.177 Uiso 1 1 d R . .
Cl2 Cl 0.01215(9) 0.60669(6) -0.07344(7) 0.0489(4) Uani 1 1 d . . .
O5 O 0.0330(3) 0.6712(2) -0.1005(2) 0.0734(12) Uani 1 1 d . . .
O6 O 0.0857(3) 0.5567(2) -0.0720(3) 0.0984(17) Uani 1 1 d . . .
O7 O -0.0826(3) 0.58170(19) -0.1145(2) 0.0737(12) Uani 1 1 d . . .
O8 O 0.0124(3) 0.62037(18) -0.0045(2) 0.0583(10) Uani 1 1 d . . .
Cl3 Cl 0.19097(8) 0.43804(6) 0.37172(6) 0.0380(3) Uani 1 1 d . . .
O9 O 0.1936(3) 0.50890(17) 0.3937(2) 0.0606(11) Uani 1 1 d . . .
O10 O 0.1358(2) 0.39824(17) 0.40628(19) 0.0504(9) Uani 1 1 d . . .
O11 O 0.1426(2) 0.43379(18) 0.29911(18) 0.0506(9) Uani 1 1 d . . .
O12 O 0.2895(2) 0.4112(2) 0.3888(2) 0.0687(12) Uani 1 1 d . . .
Cl1 Cl 0.59176(9) 0.58585(7) 0.33692(8) 0.0525(4) Uani 1 1 d . . .
O1 O 0.6597(3) 0.6317(2) 0.3837(2) 0.0635(11) Uani 1 1 d U . .
O2 O 0.6414(2) 0.52357(17) 0.32833(19) 0.0536(10) Uani 1 1 d U . .
O3 O 0.5133(3) 0.5685(2) 0.3641(3) 0.0950(17) Uani 1 1 d U . .
O4 O 0.5483(4) 0.6187(2) 0.2731(3) 0.1111(19) Uani 1 1 d U . .
C38 C -0.4069(8) 1.1079(5) 0.0558(6) 0.164(3) Uani 1 1 d DU . .
H38A H -0.4110 1.0999 0.1018 0.246 Uiso 1 1 calc R . .
H38B H -0.4743 1.1092 0.0220 0.246 Uiso 1 1 calc R . .
H38C H -0.3735 1.1521 0.0552 0.246 Uiso 1 1 calc R . .
O18 O -0.3510(4) 1.0529(3) 0.0385(3) 0.1049(16) Uani 1 1 d DU . .
H18 H -0.3881 1.0309 0.0045 0.157 Uiso 1 1 calc R . .
O19 O -0.1633(8) 0.9932(6) 0.4961(5) 0.098(4) Uani 0.529(13) 1 d PDU B 1
C39 C -0.2437(13) 1.0352(10) 0.5110(11) 0.102(5) Uani 0.529(13) 1 d PDU B 1
O19' O -0.2896(6) 1.0670(5) 0.5144(5) 0.064(3) Uani 0.471(13) 1 d PDU B 2
C39' C -0.2089(8) 1.0311(6) 0.4973(7) 0.045(3) Uani 0.471(13) 1 d PDU B 2

loop_
_atom_site_aniso_label
_atom_site_aniso_U_11
_atom_site_aniso_U_22
_atom_site_aniso_U_33
_atom_site_aniso_U_23
_atom_site_aniso_U_13
_atom_site_aniso_U_12
O2W 0.0417(17) 0.065(2) 0.056(2) 0.0146(19) 0.0157(17) -0.0080(16)
C37 0.038(2) 0.039(2) 0.040(2) -0.0051(17) 0.0155(16) 0.0025(15)
O17 0.032(2) 0.035(2) 0.034(2) 0.0007(16) 0.0134(15) 0.0005(14)
O1W 0.0272(19) 0.026(2) 0.026(2) 0.0006(16) 0.0096(16) 0.0008(16)
C37' 0.030(4) 0.030(4) 0.030(4) -0.001(2) 0.010(2) 0.0007(19)
O17' 0.030(4) 0.031(4) 0.030(4) -0.001(2) 0.010(2) 0.0001(19)
O1'W 0.019(5) 0.020(5) 0.020(6) 0.000(2) 0.008(3) 0.000(2)
Cl4 0.0487(7) 0.0497(7) 0.0606(10) -0.0156(7) 0.0237(7) -0.0085(6)
O13 0.059(2) 0.101(3) 0.115(4) -0.047(3) 0.053(3) -0.013(2)
O14 0.085(3) 0.066(3) 0.064(3) -0.026(2) 0.016(2) 0.008(2)
O15 0.105(3) 0.064(3) 0.061(3) 0.000(2) 0.005(3) -0.006(2)
O16 0.063(2) 0.060(2) 0.091(3) 0.008(2) 0.031(2) -0.012(2)
C1 0.025(2) 0.031(2) 0.042(3) -0.007(2) 0.011(2) -0.0049(18)
C2 0.025(2) 0.033(2) 0.036(3) -0.002(2) 0.005(2) 0.0044(19)
C3 0.031(2) 0.028(2) 0.043(3) -0.004(2) 0.013(2) 0.0010(18)
C4 0.040(2) 0.028(2) 0.044(3) -0.003(2) 0.013(2) -0.001(2)
C5 0.032(2) 0.042(3) 0.039(3) -0.007(2) 0.017(2) 0.005(2)
C6 0.027(2) 0.042(3) 0.033(3) 0.001(2) 0.010(2) -0.002(2)
C7 0.035(2) 0.037(2) 0.040(3) -0.002(2) 0.016(2) 0.004(2)
C8 0.027(2) 0.037(2) 0.040(3) -0.004(2) 0.012(2) 0.0012(19)
C9 0.033(2) 0.038(3) 0.045(3) 0.002(2) 0.014(2) -0.003(2)
C10 0.041(3) 0.042(3) 0.067(4) 0.007(3) 0.034(3) 0.004(2)
C11 0.025(2) 0.049(3) 0.033(3) 0.003(2) 0.011(2) 0.003(2)
C12 0.024(2) 0.053(3) 0.042(3) -0.005(3) 0.013(2) -0.002(2)
C13 0.038(2) 0.033(2) 0.033(3) -0.003(2) 0.013(2) 0.000(2)
C14 0.0211(19) 0.038(2) 0.027(2) 0.001(2) 0.009(2) 0.0006(18)
C15 0.038(2) 0.033(2) 0.040(3) -0.002(2) 0.022(2) -0.008(2)
C16 0.037(2) 0.029(2) 0.047(3) -0.001(2) 0.021(2) -0.004(2)
C17 0.029(2) 0.039(2) 0.023(2) -0.006(2) 0.007(2) -0.001(2)
C18 0.035(2) 0.053(3) 0.035(3) 0.009(3) 0.016(2) 0.013(2)
C19 0.038(2) 0.048(3) 0.028(3) 0.008(2) 0.005(2) 0.007(2)
C20 0.024(2) 0.042(3) 0.037(3) -0.010(2) 0.010(2) -0.0056(19)
C21 0.035(2) 0.030(2) 0.067(4) -0.002(3) 0.017(3) -0.009(2)
C22 0.033(2) 0.026(2) 0.061(4) 0.003(2) 0.018(3) -0.0001(19)
C23 0.032(3) 0.061(3) 0.073(4) 0.010(3) 0.022(3) 0.013(2)
C24 0.045(3) 0.059(3) 0.062(4) 0.004(3) 0.023(3) 0.003(3)
C25 0.038(3) 0.034(3) 0.076(4) 0.016(3) 0.027(3) 0.002(2)
C26 0.042(3) 0.044(3) 0.076(5) -0.001(3) 0.014(3) 0.011(2)
C27 0.037(3) 0.039(3) 0.074(4) -0.002(3) 0.010(3) 0.004(2)
C28 0.051(3) 0.052(3) 0.071(4) 0.026(3) 0.031(3) 0.018(3)
C29 0.042(3) 0.044(3) 0.040(3) 0.005(3) 0.014(2) 0.005(2)
C30 0.032(2) 0.038(2) 0.031(3) -0.003(2) 0.009(2) -0.002(2)
C31 0.040(3) 0.046(3) 0.041(3) -0.008(3) 0.016(2) -0.002(2)
C32 0.038(3) 0.048(3) 0.038(3) -0.010(3) 0.012(2) -0.009(2)
C33 0.035(2) 0.048(3) 0.033(3) -0.004(2) 0.009(2) -0.002(2)
C34 0.047(3) 0.038(3) 0.043(3) -0.005(2) 0.022(3) 0.005(2)
C35 0.041(3) 0.036(2) 0.041(3) 0.001(2) 0.015(2) -0.001(2)
C36 0.035(2) 0.059(3) 0.032(3) -0.003(3) 0.011(2) 0.004(2)
N1 0.0336(18) 0.0268(18) 0.032(2) -0.0007(18) 0.0106(18) -0.0007(16)
N2 0.0315(18) 0.0292(18) 0.037(2) 0.0019(18) 0.0171(18) 0.0008(16)
N3 0.0284(18) 0.0273(19) 0.047(3) 0.0004(19) 0.0108(19) 0.0023(16)
N4 0.0306(18) 0.0327(19) 0.031(2) -0.0004(18) 0.0098(18) 0.0021(16)
N5 0.0267(18) 0.0317(19) 0.037(2) -0.0017(18) 0.0113(18) 0.0000(16)
N6 0.0320(18) 0.036(2) 0.032(2) -0.0018(18) 0.0131(18) -0.0007(16)
N7 0.0317(19) 0.039(2) 0.059(3) 0.001(2) 0.018(2) 0.0049(17)
N8 0.0300(19) 0.041(2) 0.036(2) 0.002(2) 0.0104(18) 0.0055(17)
O3W 0.071(3) 0.208(4) 0.082(3) 0.058(3) 0.034(2) -0.003(3)
Cl2 0.0420(7) 0.0450(7) 0.0533(9) -0.0103(7) 0.0071(6) 0.0009(6)
O5 0.102(3) 0.065(2) 0.051(3) -0.009(2) 0.023(2) -0.027(2)
O6 0.062(2) 0.087(3) 0.134(5) -0.028(3) 0.017(3) 0.033(2)
O7 0.054(2) 0.060(2) 0.083(3) -0.019(2) -0.009(2) -0.0097(19)
O8 0.067(2) 0.054(2) 0.054(3) 0.004(2) 0.021(2) -0.0065(19)
Cl3 0.0353(6) 0.0410(6) 0.0379(7) -0.0005(6) 0.0124(6) 0.0020(5)
O9 0.092(3) 0.044(2) 0.056(3) -0.013(2) 0.038(2) -0.014(2)
O10 0.0505(19) 0.047(2) 0.059(2) 0.0091(19) 0.0262(19) -0.0046(17)
O11 0.0488(19) 0.062(2) 0.037(2) -0.0006(19) 0.0081(17) 0.0099(17)
O12 0.0394(19) 0.098(3) 0.066(3) 0.020(3) 0.014(2) 0.018(2)
Cl1 0.0472(7) 0.0529(8) 0.0547(9) -0.0148(7) 0.0132(7) 0.0058(6)
O1 0.053(2) 0.074(2) 0.070(3) -0.026(2) 0.029(2) -0.017(2)
O2 0.062(2) 0.049(2) 0.053(2) -0.0042(19) 0.0219(19) 0.0190(18)
O3 0.058(2) 0.100(3) 0.148(4) -0.047(3) 0.062(3) -0.019(2)
O4 0.166(4) 0.070(3) 0.068(3) -0.005(3) -0.001(3) 0.059(3)
C38 0.168(5) 0.160(5) 0.163(5) -0.016(4) 0.054(4) 0.018(4)
O18 0.115(3) 0.103(3) 0.112(4) 0.036(3) 0.058(3) 0.028(3)
O19 0.098(5) 0.117(6) 0.078(5) -0.006(4) 0.030(4) -0.011(4)
C39 0.104(6) 0.100(6) 0.094(6) 0.002(5) 0.023(4) -0.007(4)
O19' 0.059(4) 0.075(5) 0.065(5) -0.001(4) 0.030(3) 0.003(3)
C39' 0.044(5) 0.037(5) 0.043(5) -0.017(4) -0.001(4) 0.018(4)

loop_
_atom_type_symbol
_atom_type_description
_atom_type_scat_dispersion_real
_atom_type_scat_dispersion_imag
_atom_type_scat_source
C C 0.0033 0.0016 'International Tables Vol C Tables 4.2.6.8 and 6.1.1.4'
H H 0.0000 0.0000 'International Tables Vol C Tables 4.2.6.8 and 6.1.1.4'
N N 0.0061 0.0033 'International Tables Vol C Tables 4.2.6.8 and 6.1.1.4'
O O 0.0106 0.0060 'International Tables Vol C Tables 4.2.6.8 and 6.1.1.4'
Cl Cl 0.1484 0.1585 'International Tables Vol C Tables 4.2.6.8 and 6.1.1.4'

loop_
_geom_angle_atom_site_label_1
_geom_angle_atom_site_label_2
_geom_angle_atom_site_label_3
_geom_angle
_geom_angle_site_symmetry_1
_geom_angle_site_symmetry_3
_geom_angle_publ_flag
H2E O2W H2D 107.6 . . ?
O17 C37 H1F 27.3 . . ?
H37A C37 H1F 129.1 . . ?
H37B C37 H1F 83.8 . . ?
H37C C37 H1F 111.5 . . ?
C37 O17 H1E 111.1 . . ?
H17 O17 H1E 1.7 . . ?
C37 O17 H1F 21.8 . . ?
H17 O17 H1F 92.8 . . ?
H1E O17 H1F 94.5 . . ?
H1C O1W H1D 107.8 . . ?
O17' C37' H1C 23.1 . . ?
O17' C37' H37D 109.5 . . ?
O17' C37' H37E 109.5 . . ?
H37D C37' H37E 109.5 . . ?
O17' C37' H37F 109.5 . . ?
H37D C37' H37F 109.5 . . ?
H37E C37' H37F 109.5 . . ?
C37' O17' H1C 16.9 . . ?
C37' O17' H1D 93.8 . . ?
H1C O17' H1D 101.4 . . ?
C37' O17' H17' 109.5 . . ?
H1E O1'W H1F 108.5 . . ?
O13 Cl4 O16 109.2(3) . . ?
O13 Cl4 O14 109.5(3) . . ?
O16 Cl4 O14 110.1(3) . . ?
O13 Cl4 O15 109.6(3) . . ?
O16 Cl4 O15 109.8(3) . . ?
O14 Cl4 O15 108.8(3) . . ?
N1 C1 C2 112.3(3) . . ?
N1 C1 H1A 109.1 . . ?
C2 C1 H1A 109.1 . . ?
N1 C1 H1B 109.1 . . ?
C2 C1 H1B 109.1 . . ?
H1A C1 H1B 107.9 . . ?
N2 C2 C1 111.8(4) . . ?
N2 C2 H2A 109.3 . . ?
C1 C2 H2A 109.3 . . ?
N2 C2 H2B 109.3 . . ?
C1 C2 H2B 109.3 . . ?
H2A C2 H2B 107.9 . . ?
N1 C3 C4 111.2(3) . . ?
N1 C3 H3A 109.4 . . ?
C4 C3 H3A 109.4 . . ?
N1 C3 H3B 109.4 . . ?
C4 C3 H3B 109.4 . . ?
H3A C3 H3B 108.0 . . ?
N3 C4 C3 109.6(4) . . ?
N3 C4 H4A 109.8 . . ?
C3 C4 H4A 109.8 . . ?
N3 C4 H4B 109.8 . . ?
C3 C4 H4B 109.8 . . ?
H4A C4 H4B 108.2 . . ?
N1 C5 C6 114.0(4) . . ?
N1 C5 H5A 108.8 . . ?
C6 C5 H5A 108.8 . . ?
N1 C5 H5B 108.8 . . ?
C6 C5 H5B 108.8 . . ?
H5A C5 H5B 107.6 . . ?
N4 C6 C5 112.3(3) . . ?
N4 C6 H6A 109.1 . . ?
C5 C6 H6A 109.1 . . ?
N4 C6 H6B 109.1 . . ?
C5 C6 H6B 109.1 . . ?
H6A C6 H6B 107.9 . . ?
N5 C7 C8 113.1(4) . . ?
N5 C7 H7A 109.0 . . ?
C8 C7 H7A 109.0 . . ?
N5 C7 H7B 109.0 . . ?
C8 C7 H7B 109.0 . . ?
H7A C7 H7B 107.8 . . ?
N6 C8 C7 108.7(3) . . ?
N6 C8 H8A 110.0 . . ?
C7 C8 H8A 110.0 . . ?
N6 C8 H8B 110.0 . . ?
C7 C8 H8B 110.0 . . ?
H8A C8 H8B 108.3 . . ?
N5 C9 C10 112.5(3) . . ?
N5 C9 H9A 109.1 . . ?
C10 C9 H9A 109.1 . . ?
N5 C9 H9B 109.1 . . ?
C10 C9 H9B 109.1 . . ?
H9A C9 H9B 107.8 . . ?
N7 C10 C9 112.0(4) . . ?
N7 C10 H10A 109.2 . . ?
C9 C10 H10A 109.2 . . ?
N7 C10 H10B 109.2 . . ?
C9 C10 H10B 109.2 . . ?
H10A C10 H10B 107.9 . . ?
N5 C11 C12 113.6(4) . . ?
N5 C11 H11A 108.9 . . ?
C12 C11 H11A 108.9 . . ?
N5 C11 H11B 108.9 . . ?
C12 C11 H11B 108.9 . . ?
H11A C11 H11B 107.7 . . ?
N8 C12 C11 111.3(3) . . ?
N8 C12 H12A 109.4 . . ?
C11 C12 H12A 109.4 . . ?
N8 C12 H12B 109.4 . . ?
C11 C12 H12B 109.4 . . ?
H12A C12 H12B 108.0 . . ?
N2 C13 C14 113.4(4) . . ?
N2 C13 H13A 108.9 . . ?
C14 C13 H13A 108.9 . . ?
N2 C13 H13B 108.9 . . ?
C14 C13 H13B 108.9 . . ?
H13A C13 H13B 107.7 . . ?
C15 C14 C19 117.8(4) . . ?
C15 C14 C13 122.6(4) . . ?
C19 C14 C13 119.5(4) . . ?
C14 C15 C16 121.5(4) . . ?
C14 C15 H15 119.2 . . ?
C16 C15 H15 119.2 . . ?
C17 C16 C15 120.3(4) . . ?
C17 C16 H16 119.8 . . ?
C15 C16 H16 119.8 . . ?
C18 C17 C16 118.6(4) . . ?
C18 C17 C20 121.6(4) . . ?
C16 C17 C20 119.7(4) . . ?
C17 C18 C19 120.0(4) . . ?
C17 C18 H18A 120.0 . . ?
C19 C18 H18A 120.0 . . ?
C14 C19 C18 121.7(4) . . ?
C14 C19 H19A 119.2 . . ?
C18 C19 H19A 119.2 . . ?
N6 C20 C17 111.7(3) . . ?
N6 C20 H20A 109.3 . . ?
C17 C20 H20A 109.3 . . ?
N6 C20 H20B 109.3 . . ?
C17 C20 H20B 109.3 . . ?
H20A C20 H20B 108.0 . . ?
N3 C21 C22 112.3(4) . . ?
N3 C21 H21A 109.1 . . ?
C22 C21 H21A 109.1 . . ?
N3 C21 H21B 109.1 . . ?
C22 C21 H21B 109.1 . . ?
H21A C21 H21B 107.9 . . ?
C23 C22 C27 117.7(5) . . ?
C23 C22 C21 122.0(4) . . ?
C27 C22 C21 120.2(5) . . ?
C24 C23 C22 121.4(5) . . ?
C24 C23 H23 119.3 . . ?
C22 C23 H23 119.3 . . ?
C23 C24 C25 120.7(6) . . ?
C23 C24 H24 119.7 . . ?
C25 C24 H24 119.7 . . ?
C26 C25 C24 118.0(5) . . ?
C26 C25 C28 123.0(5) . . ?
C24 C25 C28 119.0(6) . . ?
C25 C26 C27 121.9(5) . . ?
C25 C26 H26 119.1 . . ?
C27 C26 H26 119.1 . . ?
C22 C27 C26 120.4(6) . . ?
C22 C27 H27 119.8 . . ?
C26 C27 H27 119.8 . . ?
N7 C28 C25 113.1(5) . . ?
N7 C28 H28A 109.0 . . ?
C25 C28 H28A 109.0 . . ?
N7 C28 H28B 109.0 . . ?
C25 C28 H28B 109.0 . . ?
H28A C28 H28B 107.8 . . ?
N4 C29 C30 113.4(4) . . ?
N4 C29 H29A 108.9 . . ?
C30 C29 H29A 108.9 . . ?
N4 C29 H29B 108.9 . . ?
C30 C29 H29B 108.9 . . ?
H29A C29 H29B 107.7 . . ?
C35 C30 C31 118.5(4) . . ?
C35 C30 C29 119.9(4) . . ?
C31 C30 C29 121.4(4) . . ?
C32 C31 C30 120.5(4) . . ?
C32 C31 H31 119.7 . . ?
C30 C31 H31 119.7 . . ?
C31 C32 C33 120.5(4) . . ?
C31 C32 H32 119.7 . . ?
C33 C32 H32 119.7 . . ?
C34 C33 C32 118.2(4) . . ?
C34 C33 C36 122.7(4) . . ?
C32 C33 C36 119.1(4) . . ?
C33 C34 C35 121.5(4) . . ?
C33 C34 H34 119.3 . . ?
C35 C34 H34 119.3 . . ?
C30 C35 C34 120.7(4) . . ?
C30 C35 H35 119.6 . . ?
C34 C35 H35 119.6 . . ?
C33 C36 N8 112.5(4) . . ?
C33 C36 H36B 109.1 . . ?
N8 C36 H36B 109.1 . . ?
C33 C36 H36C 109.1 . . ?
N8 C36 H36C 109.1 . . ?
H36B C36 H36C 107.8 . . ?
C1 N1 C3 111.1(3) . . ?
C1 N1 C5 111.1(3) . . ?
C3 N1 C5 109.2(4) . . ?
C13 N2 C2 112.0(3) . . ?
C13 N2 H2C 109.1 . . ?
C2 N2 H2C 109.2 . . ?
C4 N3 C21 112.7(3) . . ?
C4 N3 H3C 109.1 . . ?
C21 N3 H3C 109.1 . . ?
C4 N3 H3D 109.1 . . ?
C21 N3 H3D 109.1 . . ?
H3C N3 H3D 107.8 . . ?
C29 N4 C6 111.6(3) . . ?
C29 N4 H4C 109.3 . . ?
C6 N4 H4C 109.3 . . ?
C29 N4 H4D 109.3 . . ?
C6 N4 H4D 109.3 . . ?
H4C N4 H4D 108.0 . . ?
C11 N5 C9 112.0(3) . . ?
C11 N5 C7 109.8(3) . . ?
C9 N5 C7 110.0(4) . . ?
C8 N6 C20 114.1(3) . . ?
C8 N6 H6C 108.7 . . ?
C20 N6 H6C 108.7 . . ?
C8 N6 H6D 108.7 . . ?
C20 N6 H6D 108.7 . . ?
H6C N6 H6D 107.6 . . ?
C10 N7 C28 111.9(4) . . ?
C10 N7 H7C 108.9 . . ?
C28 N7 H7C 108.9 . . ?
C12 N8 C36 111.9(3) . . ?
C12 N8 H8C 109.2 . . ?
C36 N8 H8C 109.2 . . ?
C12 N8 H8D 109.2 . . ?
C36 N8 H8D 109.2 . . ?
H8C N8 H8D 107.9 . . ?
H3E O3W H3F 106.5 . . ?
O6 Cl2 O7 109.2(3) . . ?
O6 Cl2 O5 110.9(3) . . ?
O7 Cl2 O5 110.0(3) . . ?
O6 Cl2 O8 110.0(3) . . ?
O7 Cl2 O8 110.0(3) . . ?
O5 Cl2 O8 106.7(2) . . ?
O12 Cl3 O11 109.4(2) . . ?
O12 Cl3 O9 110.4(3) . . ?
O11 Cl3 O9 109.7(2) . . ?
O12 Cl3 O10 109.5(2) . . ?
O11 Cl3 O10 109.4(2) . . ?
O9 Cl3 O10 108.4(2) . . ?
O4 Cl1 O1 109.8(3) . . ?
O4 Cl1 O2 110.3(3) . . ?
O1 Cl1 O2 110.8(2) . . ?
O4 Cl1 O3 108.1(3) . . ?
O1 Cl1 O3 108.8(3) . . ?
O2 Cl1 O3 109.0(2) . . ?
O18 C38 H38A 109.5 . . ?
O18 C38 H38B 109.5 . . ?
H38A C38 H38B 109.5 . . ?
O18 C38 H38C 109.5 . . ?
H38A C38 H38C 109.5 . . ?
H38B C38 H38C 109.5 . . ?
C38 O18 H18 109.5 . . ?

loop_
_geom_bond_atom_site_label_1
_geom_bond_atom_site_label_2
_geom_bond_distance
_geom_bond_site_symmetry_2
_geom_bond_publ_flag
O2W H2E 0.8593 . ?
O2W H2D 0.8597 . ?
C37 O17 1.437(9) . ?
C37 H37A 0.9800 . ?
C37 H37B 0.9800 . ?
C37 H37C 0.9800 . ?
C37 H1F 0.7054 . ?
O17 H17 0.8400 . ?
O17 H1E 1.0116 . ?
O17 H1F 0.8727 . ?
O1W H1C 0.8516 . ?
O1W H1D 0.8581 . ?
C37' O17' 1.49(3) . ?
C37' H1C 0.6716 . ?
C37' H37D 0.9800 . ?
C37' H37E 0.9800 . ?
C37' H37F 0.9800 . ?
O17' H1C 0.9083 . ?
O17' H1D 0.8761 . ?
O17' H17' 0.8400 . ?
O1'W H1E 0.8530 . ?
O1'W H1F 0.8554 . ?
Cl4 O13 1.417(4) . ?
Cl4 O16 1.420(4) . ?
Cl4 O14 1.422(4) . ?
Cl4 O15 1.430(5) . ?
C1 N1 1.473(5) . ?
C1 C2 1.508(6) . ?
C1 H1A 0.9900 . ?
C1 H1B 0.9900 . ?
C2 N2 1.496(5) . ?
C2 H2A 0.9900 . ?
C2 H2B 0.9900 . ?
C3 N1 1.480(5) . ?
C3 C4 1.518(6) . ?
C3 H3A 0.9900 . ?
C3 H3B 0.9900 . ?
C4 N3 1.486(5) . ?
C4 H4A 0.9900 . ?
C4 H4B 0.9900 . ?
C5 N1 1.481(6) . ?
C5 C6 1.508(6) . ?
C5 H5A 0.9900 . ?
C5 H5B 0.9900 . ?
C6 N4 1.505(5) . ?
C6 H6A 0.9900 . ?
C6 H6B 0.9900 . ?
C7 N5 1.462(6) . ?
C7 C8 1.515(6) . ?
C7 H7A 0.9900 . ?
C7 H7B 0.9900 . ?
C8 N6 1.491(5) . ?
C8 H8A 0.9900 . ?
C8 H8B 0.9900 . ?
C9 N5 1.461(5) . ?
C9 C10 1.521(6) . ?
C9 H9A 0.9900 . ?
C9 H9B 0.9900 . ?
C10 N7 1.470(6) . ?
C10 H10A 0.9900 . ?
C10 H10B 0.9900 . ?
C11 N5 1.457(6) . ?
C11 C12 1.506(6) . ?
C11 H11A 0.9900 . ?
C11 H11B 0.9900 . ?
C12 N8 1.496(5) . ?
C12 H12A 0.9900 . ?
C12 H12B 0.9900 . ?
C13 N2 1.474(6) . ?
C13 C14 1.510(6) . ?
C13 H13A 0.9900 . ?
C13 H13B 0.9900 . ?
C14 C15 1.373(6) . ?
C14 C19 1.382(6) . ?
C15 C16 1.389(6) . ?
C15 H15 0.9500 . ?
C16 C17 1.389(6) . ?
C16 H16 0.9500 . ?
C17 C18 1.383(6) . ?
C17 C20 1.510(6) . ?
C18 C19 1.391(6) . ?
C18 H18A 0.9500 . ?
C19 H19A 0.9500 . ?
C20 N6 1.501(5) . ?
C20 H20A 0.9900 . ?
C20 H20B 0.9900 . ?
C21 N3 1.500(5) . ?
C21 C22 1.500(6) . ?
C21 H21A 0.9900 . ?
C21 H21B 0.9900 . ?
C22 C23 1.392(8) . ?
C22 C27 1.393(7) . ?
C23 C24 1.382(7) . ?
C23 H23 0.9500 . ?
C24 C25 1.399(7) . ?
C24 H24 0.9500 . ?
C25 C26 1.366(8) . ?
C25 C28 1.506(7) . ?
C26 C27 1.397(7) . ?
C26 H26 0.9500 . ?
C27 H27 0.9500 . ?
C28 N7 1.475(6) . ?
C28 H28A 0.9900 . ?
C28 H28B 0.9900 . ?
C29 N4 1.489(5) . ?
C29 C30 1.508(6) . ?
C29 H29A 0.9900 . ?
C29 H29B 0.9900 . ?
C30 C35 1.374(6) . ?
C30 C31 1.394(6) . ?
C31 C32 1.391(6) . ?
C31 H31 0.9500 . ?
C32 C33 1.395(6) . ?
C32 H32 0.9500 . ?
C33 C34 1.371(6) . ?
C33 C36 1.505(6) . ?
C34 C35 1.389(6) . ?
C34 H34 0.9500 . ?
C35 H35 0.9500 . ?
C36 N8 1.506(6) . ?
C36 H36B 0.9900 . ?
C36 H36C 0.9900 . ?
N2 H2C 0.9000 . ?
N3 H3C 0.9200 . ?
N3 H3D 0.9200 . ?
N4 H4C 0.9200 . ?
N4 H4D 0.9200 . ?
N6 H6C 0.9200 . ?
N6 H6D 0.9200 . ?
N7 H7C 0.9001 . ?
N8 H8C 0.9200 . ?
N8 H8D 0.9200 . ?
O3W H3E 0.8673 . ?
O3W H3F 0.8647 . ?
Cl2 O6 1.417(4) . ?
Cl2 O7 1.418(4) . ?
Cl2 O5 1.437(4) . ?
Cl2 O8 1.440(4) . ?
Cl3 O12 1.425(3) . ?
Cl3 O11 1.425(4) . ?
Cl3 O9 1.440(4) . ?
Cl3 O10 1.443(3) . ?
Cl1 O4 1.404(5) . ?
Cl1 O1 1.425(4) . ?
Cl1 O2 1.437(3) . ?
Cl1 O3 1.442(4) . ?
C38 O18 1.442(7) . ?
C38 H38A 0.9800 . ?
C38 H38B 0.9800 . ?
C38 H38C 0.9800 . ?
O18 H18 0.8400 . ?
O19 C39 1.512(10) . ?
O19' C39' 1.479(9) . ?

loop_
_geom_hbond_atom_site_label_D
_geom_hbond_atom_site_label_H
_geom_hbond_atom_site_label_A
_geom_hbond_distance_DH
_geom_hbond_distance_HA
_geom_hbond_distance_DA
_geom_hbond_angle_DHA
_geom_hbond_site_symmetry_A
O2W H2E O3 0.86 2.08 2.925(5) 168.5 .
O2W H2D O9 0.86 2.06 2.866(5) 156.2 .
O17 H17 N7 0.84 1.89 2.729(9) 173.3 .
O1W H1D N2 0.86 1.82 2.620(8) 153.8 .
O17' H17' N2 0.84 1.80 2.63(2) 169.3 .
O1'W H1E N7 0.85 1.72 2.57(2) 173.7 .
N4 H4D O17' 0.92 1.64 2.55(2) 169.5 .
N3 H3C O1W 0.92 1.86 2.770(7) 169.8 .
N3 H3D O2W 0.92 1.94 2.852(5) 168.7 .
N4 H4D O17' 0.92 1.64 2.55(2) 169.5 .
N4 H4D O1W 0.92 1.92 2.809(6) 163.0 .
N6 H6C O1'W 0.92 1.91 2.79(2) 159.1 .
N6 H6C O17 0.92 1.96 2.859(9) 166.5 .
N6 H6D O3W 0.92 1.86 2.726(6) 156.6 .
N8 H8C O17 0.92 1.78 2.693(8) 174.1 .
N8 H8C O1'W 0.92 2.01 2.928(9) 176.0 .
N8 H8D O18 0.92 2.12 2.814(6) 131.7 .
O18 H18 O10 0.84 2.55 2.826(7) 100.2 4_575

loop_
_geom_torsion_atom_site_label_1
_geom_torsion_atom_site_label_2
_geom_torsion_atom_site_label_3
_geom_torsion_atom_site_label_4
_geom_torsion
_geom_torsion_site_symmetry_1
_geom_torsion_site_symmetry_2
_geom_torsion_site_symmetry_3
_geom_torsion_site_symmetry_4
_geom_torsion_publ_flag
N1 C1 C2 N2 -70.3(4) . . . . ?
N1 C3 C4 N3 -61.6(5) . . . . ?
N1 C5 C6 N4 -62.6(5) . . . . ?
N5 C7 C8 N6 -60.2(5) . . . . ?
N5 C9 C10 N7 -67.8(5) . . . . ?
N5 C11 C12 N8 -70.2(5) . . . . ?
N2 C13 C14 C15 -30.0(6) . . . . ?
N2 C13 C14 C19 151.2(4) . . . . ?
C19 C14 C15 C16 -0.3(6) . . . . ?
C13 C14 C15 C16 -179.1(4) . . . . ?
C14 C15 C16 C17 2.8(7) . . . . ?
C15 C16 C17 C18 -3.7(6) . . . . ?
C15 C16 C17 C20 178.7(4) . . . . ?
C16 C17 C18 C19 2.1(7) . . . . ?
C20 C17 C18 C19 179.6(4) . . . . ?
C15 C14 C19 C18 -1.3(7) . . . . ?
C13 C14 C19 C18 177.6(4) . . . . ?
C17 C18 C19 C14 0.4(7) . . . . ?
C18 C17 C20 N6 -60.2(6) . . . . ?
C16 C17 C20 N6 117.3(4) . . . . ?
N3 C21 C22 C23 -63.5(6) . . . . ?
N3 C21 C22 C27 119.7(5) . . . . ?
C27 C22 C23 C24 -1.3(8) . . . . ?
C21 C22 C23 C24 -178.2(4) . . . . ?
C22 C23 C24 C25 2.2(8) . . . . ?
C23 C24 C25 C26 -1.6(8) . . . . ?
C23 C24 C25 C28 177.4(5) . . . . ?
C24 C25 C26 C27 0.2(8) . . . . ?
C28 C25 C26 C27 -178.8(5) . . . . ?
C23 C22 C27 C26 -0.1(7) . . . . ?
C21 C22 C27 C26 176.9(4) . . . . ?
C25 C26 C27 C22 0.7(8) . . . . ?
C26 C25 C28 N7 -31.6(7) . . . . ?
C24 C25 C28 N7 149.5(5) . . . . ?
N4 C29 C30 C35 128.9(5) . . . . ?
N4 C29 C30 C31 -55.5(6) . . . . ?
C35 C30 C31 C32 -0.9(7) . . . . ?
C29 C30 C31 C32 -176.6(4) . . . . ?
C30 C31 C32 C33 1.7(8) . . . . ?
C31 C32 C33 C34 -0.7(7) . . . . ?
C31 C32 C33 C36 176.9(4) . . . . ?
C32 C33 C34 C35 -1.0(7) . . . . ?
C36 C33 C34 C35 -178.5(5) . . . . ?
C31 C30 C35 C34 -0.8(7) . . . . ?
C29 C30 C35 C34 175.0(4) . . . . ?
C33 C34 C35 C30 1.8(8) . . . . ?
C34 C33 C36 N8 -55.1(6) . . . . ?
C32 C33 C36 N8 127.4(5) . . . . ?
C2 C1 N1 C3 -75.5(4) . . . . ?
C2 C1 N1 C5 162.7(4) . . . . ?
C4 C3 N1 C1 149.4(4) . . . . ?
C4 C3 N1 C5 -87.7(4) . . . . ?
C6 C5 N1 C1 -77.5(4) . . . . ?
C6 C5 N1 C3 159.5(3) . . . . ?
C14 C13 N2 C2 175.4(3) . . . . ?
C1 C2 N2 C13 167.5(4) . . . . ?
C3 C4 N3 C21 -177.9(4) . . . . ?
C22 C21 N3 C4 -167.1(4) . . . . ?
C30 C29 N4 C6 -167.4(4) . . . . ?
C5 C6 N4 C29 -172.9(4) . . . . ?
C12 C11 N5 C9 -71.6(4) . . . . ?
C12 C11 N5 C7 165.9(3) . . . . ?
C10 C9 N5 C11 160.8(4) . . . . ?
C10 C9 N5 C7 -76.8(5) . . . . ?
C8 C7 N5 C11 -85.5(4) . . . . ?
C8 C7 N5 C9 150.8(4) . . . . ?
C7 C8 N6 C20 -171.9(4) . . . . ?
C17 C20 N6 C8 -169.1(4) . . . . ?
C9 C10 N7 C28 174.6(4) . . . . ?
C25 C28 N7 C10 177.6(4) . . . . ?
C11 C12 N8 C36 179.9(4) . . . . ?
C33 C36 N8 C12 -167.8(4) . . . . ?
